data_7050246
loop_
_publ_author_name
'Hotze, Anna C. G.'
'Kooijman, Huub'
'Spek, Anthony L.'
'Haasnoot, Jaap G.'
'Reedijk, Jan'

_publ_section_title
;
 Synthesis and characterization of ruthenium(ii) complexes with the new
 ligand 2-phenylazopyridine-5-sulfonic acid (Hsazpy): in search for new
 anticancer agents
;
_journal_issue 5
_journal_name_full 'New Journal of Chemistry'
_journal_page_first 565
_journal_paper_doi 10.1039/b313746e
_journal_volume 28
_journal_year 2004
_chemical_absolute_configuration ad
_chemical_compound_source 'see text'
_chemical_formula_moiety 'C22 H16 Cl2 N6 O6 Ru S2, 2(C8 H20 N), 2(H2 O)'
_chemical_formula_sum 'C38 H60 Cl2 N8 O8 Ru S2'
_chemical_formula_weight 993.05
_chemical_name_systematic ' ?'
_space_group_IT_number 4
_symmetry_cell_setting monoclinic
_symmetry_Int_Tables_number 4
_symmetry_space_group_name_Hall 'P 2yb'
_symmetry_space_group_name_H-M 'P 1 21 1'
_atom_sites_solution_hydrogens geom
_atom_sites_solution_primary direct
_atom_sites_solution_secondary difmap
_cell_angle_alpha 90
_cell_angle_beta 90.81(3)
_cell_angle_gamma 90
_cell_formula_units_Z 2
_cell_length_a 9.3614(12)
_cell_length_b 9.8737(12)
_cell_length_c 24.449(4)
_cell_measurement_reflns_used 1108
_cell_measurement_temperature 150
_cell_measurement_theta_max 25.0
_cell_measurement_theta_min 2.0
_cell_volume 2259.6(5)
_computing_cell_refinement 'Denzo (Otwinowski & Minor, 1997)'
_computing_data_collection 'Collect (Nonius, 1998)'
_computing_data_reduction 'Denzo (Otwinowski & Minor, 1997)'
_computing_molecular_graphics 'PLATON (Spek, 2002)'
_computing_publication_material 'PLATON (Spek, 2002)'
_computing_structure_refinement 'SHELXL-97 (Sheldrick, 1997)'
_computing_structure_solution 'SHELXS86 (Sheldrick, 1986)'
_diffrn_ambient_temperature 150
_diffrn_detector_area_resol_mean 18.4
_diffrn_measured_fraction_theta_full 0.991
_diffrn_measured_fraction_theta_max 0.991
_diffrn_measurement_device_type 'Nonius Kappa CCD area detector'
_diffrn_measurement_method '\f scans and \w scans with \k offset'
_diffrn_radiation_monochromator graphite
_diffrn_radiation_probe x-ray
_diffrn_radiation_source 'Rotating Anode'
_diffrn_radiation_type MoK\a
_diffrn_radiation_wavelength 0.71073
_diffrn_reflns_av_R_equivalents 0.0582
_diffrn_reflns_av_sigmaI/netI 0.0679
_diffrn_reflns_limit_h_max 11
_diffrn_reflns_limit_h_min -11
_diffrn_reflns_limit_k_max 11
_diffrn_reflns_limit_k_min -11
_diffrn_reflns_limit_l_max 29
_diffrn_reflns_limit_l_min -29
_diffrn_reflns_number 20733
_diffrn_reflns_reduction_process ' ?'
_diffrn_reflns_theta_full 25.26
_diffrn_reflns_theta_max 25.26
_diffrn_reflns_theta_min 1.67
_diffrn_standards_number 0
_exptl_absorpt_coefficient_mu 0.615
_exptl_absorpt_correction_type none
_exptl_crystal_colour black
_exptl_crystal_density_diffrn 1.460
_exptl_crystal_density_method 'Not Measured'
_exptl_crystal_description plate
_exptl_crystal_F_000 1036
_exptl_crystal_size_max 0.250
_exptl_crystal_size_mid 0.200
_exptl_crystal_size_min 0.050
_refine_diff_density_max 1.357
_refine_diff_density_min -1.085
_refine_diff_density_rms 0.108
_refine_ls_abs_structure_details
;
The crystal is both a racemic AND a pseudo-merohedral twin (2-rotation
around a), see _refine_special_details. The Flack parameter is
indirectly incorporated in the 4-component twin model. The value
reported in _refine_ls_abs_structure_Flack is therefore meaningless.
;
_refine_ls_abs_structure_Flack 0.0
_refine_ls_extinction_method 'none             '
_refine_ls_goodness_of_fit_ref 1.057
_refine_ls_hydrogen_treatment noref
_refine_ls_matrix_type full
_refine_ls_number_parameters 535
_refine_ls_number_reflns 8023
_refine_ls_number_restraints 1
_refine_ls_restrained_S_all 1.057
_refine_ls_R_factor_all 0.0706
_refine_ls_R_factor_gt 0.0577
_refine_ls_shift/su_max 0.003
_refine_ls_shift/su_mean 0.000
_refine_ls_structure_factor_coef Fsqd
_refine_ls_weighting_details 'w=1/[\s^2^(F~o~^2^)+(0.0010P)^2^+14.0P] where P=(F~o~^2^+2Fc^2^)/3'
_refine_ls_weighting_scheme calc
_refine_ls_wR_factor_gt 0.1253
_refine_ls_wR_factor_ref 0.1348
_reflns_number_gt 7131
_reflns_number_total 8023
_reflns_threshold_expression I>2\s(I)
_cod_data_source_file b313746e.txt
_cod_data_source_block 1
_cod_depositor_comments
;
The following automatic conversions were performed:
'_symmetry_cell_setting' value 'Monoclinic' changed to 'monoclinic'
according to '/home/saulius/struct/CIF-dictionaries/cif_core.dic'
dictionary named 'cif_core.dic' version 2.4.1 from
2010-06-29.

'_atom_sites_solution_hydrogens' value 'geom ' changed to
'geom' according to '/home/saulius/struct/CIF-dictionaries/cif_core.dic'
dictionary named 'cif_core.dic' version 2.4.1 from
2010-06-29.

'_atom_sites_solution_primary' value 'direct ' changed to
'direct' according to '/home/saulius/struct/CIF-dictionaries/cif_core.dic'
dictionary named 'cif_core.dic' version 2.4.1 from
2010-06-29.

'_atom_sites_solution_secondary' value 'difmap ' changed to
'difmap' according to '/home/saulius/struct/CIF-dictionaries/cif_core.dic'
dictionary named 'cif_core.dic' version 2.4.1 from 2010-06-29.

Automatic conversion script
Id: cif_fix_enum 1527 2010-12-29 10:47:43Z saulius 
;
_cod_original_sg_symbol_H-M 'P 21'
_cod_database_code 7050246

loop_
_symmetry_equiv_pos_as_xyz
x,y,z
-x,1/2+y,-z

loop_
_atom_site_aniso_label
_atom_site_aniso_U_11
_atom_site_aniso_U_22
_atom_site_aniso_U_33
_atom_site_aniso_U_23
_atom_site_aniso_U_13
_atom_site_aniso_U_12
Ru1 0.0258(3) 0.0118(3) 0.0334(3) -0.0001(4) 0.0012(5) 0.0009(4)
Cl1 0.0313(12) 0.0251(11) 0.0422(13) -0.0047(13) 0.0020(15) -0.0061(9)
Cl2 0.0404(14) 0.0228(11) 0.0414(16) 0.0000(11) 0.0022(12) 0.0083(10)
S1 0.0309(13) 0.0213(11) 0.0337(13) 0.0034(11) 0.0018(12) -0.0013(10)
S2 0.0362(15) 0.0239(13) 0.0331(14) 0.0050(11) 0.0041(12) 0.0020(11)
O1 0.057(5) 0.025(4) 0.054(5) 0.006(4) -0.006(4) -0.013(4)
O2 0.032(4) 0.044(5) 0.051(5) 0.017(4) 0.003(4) 0.010(4)
O3 0.036(4) 0.032(4) 0.048(5) 0.001(3) 0.002(4) 0.011(3)
O4 0.056(5) 0.030(4) 0.045(4) -0.001(3) 0.022(4) -0.005(4)
O5 0.060(6) 0.046(5) 0.052(5) 0.036(4) 0.006(5) 0.011(4)
O6 0.040(5) 0.043(5) 0.050(5) -0.006(4) 0.002(4) -0.014(4)
N1 0.030(4) 0.017(4) 0.024(4) 0.000(5) 0.006(3) -0.013(5)
N7 0.034(5) 0.024(4) 0.029(5) 0.001(3) 0.000(4) 0.000(4)
N8 0.021(4) 0.020(4) 0.032(5) -0.001(3) 0.000(3) -0.006(3)
N21 0.030(4) 0.014(4) 0.017(4) -0.002(4) -0.003(3) 0.006(5)
N27 0.039(5) 0.023(4) 0.032(5) -0.003(4) 0.005(4) 0.006(4)
N28 0.031(4) 0.010(3) 0.028(5) 0.002(3) 0.005(3) 0.004(3)
C2 0.034(6) 0.018(5) 0.031(6) -0.004(4) 0.004(5) 0.002(4)
C3 0.037(6) 0.017(5) 0.045(7) -0.003(5) 0.005(5) 0.004(5)
C4 0.041(7) 0.037(8) 0.029(5) -0.001(4) 0.003(5) -0.007(5)
C5 0.019(5) 0.029(6) 0.039(6) -0.003(5) -0.005(5) -0.001(4)
C6 0.031(5) 0.015(5) 0.037(6) 0.005(4) -0.003(5) 0.000(4)
C9 0.025(5) 0.012(4) 0.042(6) 0.002(4) 0.000(4) 0.004(4)
C10 0.036(7) 0.015(5) 0.049(7) -0.001(5) -0.002(5) 0.001(4)
C11 0.038(7) 0.036(7) 0.051(7) 0.003(5) -0.008(6) 0.008(5)
C12 0.051(7) 0.024(7) 0.049(6) 0.016(5) -0.002(6) 0.014(5)
C13 0.057(7) 0.020(5) 0.053(6) 0.017(6) 0.007(5) 0.004(7)
C14 0.045(6) 0.017(4) 0.044(6) -0.007(5) -0.011(7) -0.003(4)
C22 0.032(6) 0.014(4) 0.039(6) 0.002(4) 0.002(5) 0.000(4)
C23 0.034(6) 0.013(4) 0.044(6) -0.004(4) 0.006(5) -0.003(5)
C24 0.042(7) 0.029(6) 0.030(6) -0.004(5) -0.006(5) 0.013(5)
C25 0.028(5) 0.019(5) 0.033(5) -0.004(5) -0.001(4) 0.008(5)
C26 0.022(5) 0.020(5) 0.037(6) 0.004(4) 0.001(4) 0.001(4)
C29 0.036(6) 0.017(4) 0.040(6) -0.010(4) 0.006(5) -0.012(4)
C30 0.035(6) 0.030(6) 0.034(6) -0.001(5) 0.008(5) -0.004(5)
C31 0.065(9) 0.031(6) 0.042(7) -0.001(5) 0.005(6) -0.015(6)
C32 0.043(7) 0.041(6) 0.050(7) -0.004(6) 0.009(6) -0.017(6)
C33 0.026(6) 0.056(7) 0.062(8) -0.011(6) 0.011(6) -0.006(6)
C34 0.025(6) 0.034(5) 0.070(8) 0.007(5) 0.009(5) -0.004(5)
N60 0.030(5) 0.015(4) 0.041(5) 0.000(3) -0.004(4) -0.002(4)
C61 0.044(6) 0.020(5) 0.031(6) 0.002(4) 0.000(5) 0.001(5)
C62 0.056(7) 0.023(6) 0.038(6) 0.004(4) -0.006(6) 0.004(5)
C63 0.024(5) 0.028(5) 0.054(7) 0.001(5) -0.008(5) 0.000(5)
C64 0.045(8) 0.056(8) 0.063(8) 0.008(7) 0.011(7) 0.003(6)
C65 0.064(8) 0.022(5) 0.036(6) -0.006(5) -0.002(6) 0.001(5)
C66 0.047(7) 0.041(7) 0.053(8) -0.004(6) 0.001(6) 0.002(6)
C67 0.040(7) 0.016(5) 0.049(7) -0.007(4) -0.007(5) 0.003(4)
C68 0.055(8) 0.025(6) 0.063(8) 0.001(6) -0.018(7) 0.005(5)
N70 0.038(5) 0.020(4) 0.061(6) -0.003(5) 0.006(5) 0.005(4)
C71 0.040(7) 0.029(7) 0.058(7) -0.012(5) 0.009(6) -0.002(4)
C72 0.064(9) 0.035(6) 0.045(7) 0.005(6) -0.005(7) -0.004(6)
C73 0.055(7) 0.022(5) 0.038(6) -0.004(5) -0.001(6) -0.001(5)
C74 0.049(8) 0.034(7) 0.080(10) -0.006(7) -0.003(7) 0.000(6)
C75 0.063(8) 0.032(8) 0.071(8) 0.009(6) -0.001(7) 0.013(7)
C76 0.115(12) 0.048(7) 0.055(7) 0.016(9) -0.016(8) -0.004(12)
C77 0.046(8) 0.037(6) 0.060(8) -0.013(6) 0.015(7) -0.001(6)
C78 0.059(10) 0.042(7) 0.067(9) -0.010(7) 0.018(8) -0.012(7)
O40 0.081(7) 0.063(5) 0.081(6) -0.013(8) 0.002(5) -0.012(8)
O50 0.034(5) 0.087(7) 0.078(7) 0.011(6) 0.003(5) 0.009(5)

loop_
_atom_site_label
_atom_site_type_symbol
_atom_site_thermal_displace_type
_atom_site_fract_x
_atom_site_fract_y
_atom_site_fract_z
_atom_site_occupancy
_atom_site_U_iso_or_equiv
_atom_site_calc_flag
_atom_site_refinement_flags
Ru1 Ru Uani 0.56598(7) 0.36118(7) 0.24899(4) 1.000 0.0237(2) . .
Cl1 Cl Uani 0.7831(2) 0.4923(2) 0.24834(13) 1.000 0.0329(7) . .
Cl2 Cl Uani 0.6986(3) 0.1556(2) 0.23924(10) 1.000 0.0349(8) . .
S1 S Uani 0.7078(3) 0.1657(2) 0.46849(10) 1.000 0.0286(7) . .
S2 S Uani 0.7370(3) 0.4418(3) 0.02354(11) 1.000 0.0310(8) . .
O1 O Uani 0.6183(9) 0.0469(7) 0.4629(3) 1.000 0.045(3) . .
O2 O Uani 0.8498(8) 0.1471(8) 0.4490(3) 1.000 0.042(3) . .
O3 O Uani 0.7029(8) 0.2238(7) 0.5221(3) 1.000 0.039(3) . .
O4 O Uani 0.7907(9) 0.3290(7) -0.0068(3) 1.000 0.043(3) . .
O5 O Uani 0.6436(10) 0.5281(9) -0.0090(4) 1.000 0.053(3) . .
O6 O Uani 0.8455(9) 0.5166(8) 0.0550(3) 1.000 0.044(3) . .
N1 N Uani 0.5739(9) 0.3621(10) 0.3321(3) 1.000 0.024(2) . .
N7 N Uani 0.4470(10) 0.5649(8) 0.3183(3) 1.000 0.029(3) . .
N8 N Uani 0.4611(8) 0.5324(7) 0.2677(3) 1.000 0.024(3) . .
N21 N Uani 0.5484(9) 0.3532(10) 0.1651(3) 1.000 0.020(2) . .
N27 N Uani 0.3520(10) 0.2174(9) 0.1883(4) 1.000 0.031(3) . .
N28 N Uani 0.3889(8) 0.2549(7) 0.2369(3) 1.000 0.023(2) . .
C2 C Uani 0.5015(12) 0.4707(10) 0.3548(4) 1.000 0.028(3) . .
C3 C Uani 0.4877(12) 0.4893(10) 0.4102(5) 1.000 0.033(3) . .
C4 C Uani 0.5495(13) 0.3963(10) 0.4456(5) 1.000 0.036(4) . .
C5 C Uani 0.6278(11) 0.2884(10) 0.4237(4) 1.000 0.029(3) . .
C6 C Uani 0.6362(12) 0.2751(10) 0.3682(4) 1.000 0.028(3) . .
C9 C Uani 0.4110(10) 0.6347(8) 0.2312(4) 1.000 0.026(3) . .
C10 C Uani 0.3237(12) 0.6002(10) 0.1861(5) 1.000 0.033(4) . .
C11 C Uani 0.2716(12) 0.7021(11) 0.1534(5) 1.000 0.042(4) . .
C12 C Uani 0.3051(13) 0.8371(11) 0.1639(5) 1.000 0.041(4) . .
C13 C Uani 0.3940(11) 0.8687(13) 0.2078(4) 1.000 0.043(3) . .
C14 C Uani 0.4442(12) 0.7688(8) 0.2435(5) 1.000 0.035(3) . .
C22 C Uani 0.4438(12) 0.2651(9) 0.1484(4) 1.000 0.028(3) . .
C23 C Uani 0.4271(12) 0.2250(9) 0.0951(4) 1.000 0.030(3) . .
C24 C Uani 0.5183(12) 0.2779(11) 0.0569(5) 1.000 0.034(4) . .
C25 C Uani 0.6226(10) 0.3716(12) 0.0728(4) 1.000 0.027(3) . .
C26 C Uani 0.6334(11) 0.4085(10) 0.1279(4) 1.000 0.026(3) . .
C29 C Uani 0.2892(12) 0.2202(9) 0.2778(4) 1.000 0.031(3) . .
C30 C Uani 0.3326(12) 0.1449(11) 0.3225(4) 1.000 0.033(3) . .
C31 C Uani 0.2329(15) 0.1144(11) 0.3616(5) 1.000 0.046(4) . .
C32 C Uani 0.0935(13) 0.1590(12) 0.3566(5) 1.000 0.045(4) . .
C33 C Uani 0.0503(13) 0.2298(12) 0.3117(5) 1.000 0.048(4) . .
C34 C Uani 0.1475(11) 0.2633(11) 0.2710(5) 1.000 0.043(4) . .
N60 N Uani 0.9151(9) 0.7075(7) 0.3928(3) 1.000 0.029(3) . .
C61 C Uani 0.7932(12) 0.7543(10) 0.3549(4) 1.000 0.032(3) . .
C62 C Uani 0.7954(14) 0.9033(10) 0.3397(5) 1.000 0.039(4) . .
C63 C Uani 1.0590(12) 0.7493(10) 0.3707(4) 1.000 0.035(3) . .
C64 C Uani 1.0911(14) 0.6985(13) 0.3154(5) 1.000 0.055(5) . .
C65 C Uani 0.9011(14) 0.7701(10) 0.4488(4) 1.000 0.041(4) . .
C66 C Uani 0.7766(13) 0.7267(12) 0.4817(5) 1.000 0.047(4) . .
C67 C Uani 0.9042(12) 0.5527(9) 0.3950(5) 1.000 0.035(4) . .
C68 C Uani 1.0172(14) 0.4847(11) 0.4320(5) 1.000 0.048(4) . .
N70 N Uani 0.8242(10) 0.9339(9) 0.0820(4) 1.000 0.040(3) . .
C71 C Uani 0.8508(12) 0.8975(10) 0.0228(5) 1.000 0.042(4) . .
C72 C Uani 0.7823(15) 0.9874(11) -0.0201(5) 1.000 0.048(4) . .
C73 C Uani 0.8648(13) 1.0829(10) 0.0933(5) 1.000 0.038(3) . .
C74 C Uani 1.0184(13) 1.1162(12) 0.0840(6) 1.000 0.054(5) . .
C75 C Uani 0.9155(15) 0.8406(13) 0.1170(5) 1.000 0.055(5) . .
C76 C Uani 0.9054(18) 0.8548(18) 0.1780(5) 1.000 0.073(5) . .
C77 C Uani 0.6693(14) 0.9217(13) 0.0938(6) 1.000 0.048(4) . .
C78 C Uani 0.6097(15) 0.7765(13) 0.0929(6) 1.000 0.056(5) . .
O40 O Uani 0.4720(10) 0.8595(13) 0.3940(4) 1.000 0.075(3) . .
O50 O Uani 0.0212(9) 0.4510(11) 0.1483(4) 1.000 0.066(4) . .
H3 H Uiso 0.43670 0.56490 0.42390 1.000 0.0390 calc R
H4 H Uiso 0.53900 0.40520 0.48400 1.000 0.0430 calc R
H6 H Uiso 0.68860 0.20080 0.35410 1.000 0.0330 calc R
H10 H Uiso 0.30130 0.50820 0.17850 1.000 0.0400 calc R
H11 H Uiso 0.21160 0.68020 0.12300 1.000 0.0500 calc R
H12 H Uiso 0.26720 0.90680 0.14120 1.000 0.0500 calc R
H13 H Uiso 0.42140 0.96030 0.21360 1.000 0.0520 calc R
H14 H Uiso 0.49920 0.79150 0.27520 1.000 0.0430 calc R
H23 H Uiso 0.35460 0.16230 0.08470 1.000 0.0370 calc R
H24 H Uiso 0.51030 0.25070 0.01970 1.000 0.0410 calc R
H26 H Uiso 0.70220 0.47410 0.13900 1.000 0.0320 calc R
H30 H Uiso 0.42870 0.11480 0.32620 1.000 0.0390 calc R
H31 H Uiso 0.26060 0.06200 0.39260 1.000 0.0550 calc R
H32 H Uiso 0.02750 0.13990 0.38470 1.000 0.0530 calc R
H33 H Uiso -0.04680 0.25680 0.30800 1.000 0.0570 calc R
H34 H Uiso 0.11840 0.31370 0.23960 1.000 0.0510 calc R
H61A H Uiso 0.79620 0.70020 0.32090 1.000 0.0380 calc R
H61B H Uiso 0.70130 0.73440 0.37280 1.000 0.0380 calc R
H62A H Uiso 0.71410 0.92360 0.31530 1.000 0.0580 calc R
H62B H Uiso 0.88470 0.92420 0.32100 1.000 0.0580 calc R
H62C H Uiso 0.78890 0.95840 0.37290 1.000 0.0580 calc R
H63A H Uiso 1.06370 0.84940 0.37000 1.000 0.0420 calc R
H63B H Uiso 1.13450 0.71700 0.39620 1.000 0.0420 calc R
H64A H Uiso 1.18450 0.73250 0.30420 1.000 0.0820 calc R
H64B H Uiso 1.01740 0.72990 0.28950 1.000 0.0820 calc R
H64C H Uiso 1.09260 0.59920 0.31590 1.000 0.0820 calc R
H65A H Uiso 0.98920 0.74960 0.47010 1.000 0.0480 calc R
H65B H Uiso 0.89620 0.86970 0.44430 1.000 0.0480 calc R
H66A H Uiso 0.77820 0.77440 0.51680 1.000 0.0700 calc R
H66B H Uiso 0.78170 0.62890 0.48810 1.000 0.0700 calc R
H66C H Uiso 0.68790 0.74830 0.46180 1.000 0.0700 calc R
H67A H Uiso 0.91350 0.51660 0.35740 1.000 0.0420 calc R
H67B H Uiso 0.80820 0.52770 0.40810 1.000 0.0420 calc R
H68A H Uiso 1.00130 0.38660 0.43230 1.000 0.0720 calc R
H68B H Uiso 1.00960 0.52010 0.46930 1.000 0.0720 calc R
H68C H Uiso 1.11270 0.50390 0.41800 1.000 0.0720 calc R
H71A H Uiso 0.95530 0.89770 0.01710 1.000 0.0510 calc R
H71B H Uiso 0.81670 0.80370 0.01670 1.000 0.0510 calc R
H72A H Uiso 0.81220 0.95800 -0.05650 1.000 0.0720 calc R
H72B H Uiso 0.81220 1.08130 -0.01410 1.000 0.0720 calc R
H72C H Uiso 0.67810 0.98100 -0.01770 1.000 0.0720 calc R
H73A H Uiso 0.80500 1.14180 0.06960 1.000 0.0460 calc R
H73B H Uiso 0.84190 1.10440 0.13180 1.000 0.0460 calc R
H74A H Uiso 1.03380 1.21330 0.08990 1.000 0.0820 calc R
H74B H Uiso 1.04340 1.09260 0.04640 1.000 0.0820 calc R
H74C H Uiso 1.07860 1.06450 0.10970 1.000 0.0820 calc R
H75A H Uiso 0.89050 0.74610 0.10740 1.000 0.0670 calc R
H75B H Uiso 1.01650 0.85460 0.10700 1.000 0.0670 calc R
H76A H Uiso 0.97260 0.79210 0.19580 1.000 0.1090 calc R
H76B H Uiso 0.80790 0.83370 0.18930 1.000 0.1090 calc R
H76C H Uiso 0.92910 0.94790 0.18860 1.000 0.1090 calc R
H77A H Uiso 0.61520 0.97640 0.06660 1.000 0.0570 calc R
H77B H Uiso 0.65190 0.96140 0.13030 1.000 0.0570 calc R
H78A H Uiso 0.50640 0.77900 0.09880 1.000 0.0840 calc R
H78B H Uiso 0.65590 0.72330 0.12200 1.000 0.0840 calc R
H78C H Uiso 0.62880 0.73480 0.05740 1.000 0.0840 calc R
H40A H Uiso 0.51450 0.91350 0.41390 1.000 0.1130 . R
H40B H Uiso 0.42350 0.82140 0.41710 1.000 0.1130 . R
H50A H Uiso -0.02850 0.46940 0.12150 1.000 0.1000 . R
H50B H Uiso -0.03670 0.46090 0.17290 1.000 0.1000 . R

loop_
_atom_type_symbol
_atom_type_description
_atom_type_scat_dispersion_real
_atom_type_scat_dispersion_imag
_atom_type_scat_source
S S 0.1246 0.1234 'International Tables Vol C Tables 4.2.6.8 and 6.1.1.4'
Ru Ru -1.2594 0.8363 'International Tables Vol C Tables 4.2.6.8 and 6.1.1.4'
O O 0.0106 0.0060 'International Tables Vol C Tables 4.2.6.8 and 6.1.1.4'
N N 0.0061 0.0033 'International Tables Vol C Tables 4.2.6.8 and 6.1.1.4'
Cl Cl 0.1484 0.1585 'International Tables Vol C Tables 4.2.6.8 and 6.1.1.4'
H H 0.0000 0.0000 'International Tables Vol C Tables 4.2.6.8 and 6.1.1.4'
C C 0.0033 0.0016 'International Tables Vol C Tables 4.2.6.8 and 6.1.1.4'

loop_
_geom_angle_atom_site_label_1
_geom_angle_atom_site_label_2
_geom_angle_atom_site_label_3
_geom_angle
_geom_angle_site_symmetry_1
_geom_angle_site_symmetry_2
_geom_angle_site_symmetry_3
_geom_angle_publ_flag
Cl1 Ru1 Cl2 90.93(9) . . . yes
Cl1 Ru1 N1 89.2(3) . . . yes
Cl1 Ru1 N8 88.0(2) . . . yes
Cl1 Ru1 N21 94.0(3) . . . yes
Cl1 Ru1 N28 171.0(2) . . . yes
Cl2 Ru1 N1 95.3(3) . . . yes
Cl2 Ru1 N8 172.5(2) . . . yes
Cl2 Ru1 N21 84.4(3) . . . yes
Cl2 Ru1 N28 88.3(2) . . . yes
N1 Ru1 N8 77.3(3) . . . yes
N1 Ru1 N21 176.8(3) . . . yes
N1 Ru1 N28 99.8(3) . . . yes
N8 Ru1 N21 103.1(3) . . . yes
N8 Ru1 N28 94.0(3) . . . yes
N21 Ru1 N28 77.0(3) . . . yes
O1 S1 O2 113.8(5) . . . yes
O1 S1 O3 112.7(4) . . . yes
O1 S1 C5 104.7(5) . . . yes
O2 S1 O3 113.5(5) . . . yes
O2 S1 C5 105.4(5) . . . yes
O3 S1 C5 105.7(4) . . . yes
O4 S2 O5 112.7(5) . . . yes
O4 S2 O6 114.7(5) . . . yes
O4 S2 C25 105.6(5) . . . yes
O5 S2 O6 113.6(5) . . . yes
O5 S2 C25 103.8(5) . . . yes
O6 S2 C25 105.2(5) . . . yes
H40A O40 H40B 99.09 . . . no
H50A O50 H50B 100.73 . . . no
C2 N1 C6 115.9(8) . . . yes
Ru1 N1 C2 113.1(6) . . . yes
Ru1 N1 C6 131.0(7) . . . yes
N8 N7 C2 114.3(8) . . . yes
Ru1 N8 N7 119.0(6) . . . yes
Ru1 N8 C9 127.7(6) . . . yes
N7 N8 C9 112.9(7) . . . yes
Ru1 N21 C22 111.6(6) . . . yes
C22 N21 C26 119.2(8) . . . yes
Ru1 N21 C26 128.6(7) . . . yes
N28 N27 C22 112.9(8) . . . yes
Ru1 N28 N27 120.2(6) . . . yes
Ru1 N28 C29 125.5(6) . . . yes
N27 N28 C29 114.2(8) . . . yes
C63 N60 C67 110.1(7) . . . yes
C61 N60 C63 111.1(7) . . . yes
C61 N60 C65 110.6(8) . . . yes
C61 N60 C67 105.8(7) . . . yes
C63 N60 C65 107.5(8) . . . yes
C65 N60 C67 111.7(7) . . . yes
C75 N70 C77 112.7(9) . . . yes
C71 N70 C75 107.3(8) . . . yes
C71 N70 C77 109.9(9) . . . yes
C71 N70 C73 110.7(8) . . . yes
C73 N70 C77 106.3(9) . . . yes
C73 N70 C75 110.1(9) . . . yes
N7 C2 C3 120.5(9) . . . yes
N1 C2 C3 123.4(9) . . . yes
N1 C2 N7 116.1(8) . . . yes
C2 C3 C4 118.9(10) . . . no
C3 C4 C5 118.8(11) . . . no
C4 C5 C6 119.3(10) . . . no
S1 C5 C4 119.8(8) . . . yes
S1 C5 C6 120.9(8) . . . yes
N1 C6 C5 123.7(9) . . . yes
C10 C9 C14 121.7(9) . . . no
N8 C9 C10 120.2(8) . . . yes
N8 C9 C14 118.0(9) . . . yes
C9 C10 C11 118.6(9) . . . no
C10 C11 C12 121.2(11) . . . no
C11 C12 C13 119.3(11) . . . no
C12 C13 C14 121.3(11) . . . no
C9 C14 C13 117.7(10) . . . no
N27 C22 C23 120.4(9) . . . yes
N21 C22 C23 122.7(9) . . . yes
N21 C22 N27 116.9(9) . . . yes
C22 C23 C24 118.2(10) . . . no
C23 C24 C25 120.0(10) . . . no
S2 C25 C24 119.9(8) . . . yes
S2 C25 C26 121.3(8) . . . yes
C24 C25 C26 118.8(10) . . . no
N21 C26 C25 121.0(9) . . . yes
N28 C29 C34 118.3(9) . . . yes
C30 C29 C34 121.7(10) . . . no
N28 C29 C30 120.0(10) . . . yes
C29 C30 C31 118.2(11) . . . no
C30 C31 C32 121.1(11) . . . no
C31 C32 C33 120.4(11) . . . no
C32 C33 C34 120.5(11) . . . no
C29 C34 C33 117.9(10) . . . no
C2 C3 H3 120.48 . . . no
C4 C3 H3 120.60 . . . no
C3 C4 H4 120.61 . . . no
C5 C4 H4 120.62 . . . no
C5 C6 H6 118.15 . . . no
N1 C6 H6 118.17 . . . no
C11 C10 H10 120.80 . . . no
C9 C10 H10 120.64 . . . no
C10 C11 H11 119.39 . . . no
C12 C11 H11 119.42 . . . no
C13 C12 H12 120.35 . . . no
C11 C12 H12 120.31 . . . no
C12 C13 H13 119.23 . . . no
C14 C13 H13 119.48 . . . no
C9 C14 H14 121.12 . . . no
C13 C14 H14 121.14 . . . no
C24 C23 H23 120.85 . . . no
C22 C23 H23 120.97 . . . no
C25 C24 H24 119.94 . . . no
C23 C24 H24 120.04 . . . no
C25 C26 H26 119.50 . . . no
N21 C26 H26 119.52 . . . no
C29 C30 H30 120.80 . . . no
C31 C30 H30 120.98 . . . no
C32 C31 H31 119.40 . . . no
C30 C31 H31 119.47 . . . no
C33 C32 H32 119.85 . . . no
C31 C32 H32 119.76 . . . no
C32 C33 H33 119.65 . . . no
C34 C33 H33 119.82 . . . no
C33 C34 H34 121.09 . . . no
C29 C34 H34 120.96 . . . no
N60 C61 C62 115.4(9) . . . yes
N60 C63 C64 115.3(9) . . . yes
N60 C65 C66 116.8(9) . . . yes
N60 C67 C68 114.3(9) . . . yes
N60 C61 H61A 108.42 . . . no
N60 C61 H61B 108.50 . . . no
C62 C61 H61A 108.49 . . . no
C62 C61 H61B 108.39 . . . no
H61A C61 H61B 107.43 . . . no
H62A C62 H62B 109.43 . . . no
C61 C62 H62C 109.52 . . . no
C61 C62 H62A 109.50 . . . no
H62A C62 H62C 109.49 . . . no
H62B C62 H62C 109.44 . . . no
C61 C62 H62B 109.44 . . . no
N60 C63 H63B 108.57 . . . no
C64 C63 H63A 108.28 . . . no
N60 C63 H63A 108.55 . . . no
C64 C63 H63B 108.35 . . . no
H63A C63 H63B 107.55 . . . no
H64A C64 H64B 109.51 . . . no
C63 C64 H64A 109.49 . . . no
C63 C64 H64B 109.48 . . . no
C63 C64 H64C 109.34 . . . no
H64A C64 H64C 109.48 . . . no
H64B C64 H64C 109.52 . . . no
N60 C65 H65B 108.07 . . . no
C66 C65 H65A 108.04 . . . no
C66 C65 H65B 108.09 . . . no
H65A C65 H65B 107.36 . . . no
N60 C65 H65A 108.12 . . . no
C65 C66 H66A 109.44 . . . no
C65 C66 H66B 109.48 . . . no
C65 C66 H66C 109.48 . . . no
H66A C66 H66B 109.53 . . . no
H66A C66 H66C 109.45 . . . no
H66B C66 H66C 109.45 . . . no
N60 C67 H67A 108.62 . . . no
N60 C67 H67B 108.74 . . . no
C68 C67 H67A 108.67 . . . no
H67A C67 H67B 107.61 . . . no
C68 C67 H67B 108.74 . . . no
H68B C68 H68C 109.54 . . . no
C67 C68 H68C 109.49 . . . no
H68A C68 H68B 109.42 . . . no
C67 C68 H68B 109.48 . . . no
C67 C68 H68A 109.44 . . . no
H68A C68 H68C 109.46 . . . no
N70 C71 C72 116.8(9) . . . yes
N70 C73 C74 114.7(9) . . . yes
N70 C75 C76 117.5(11) . . . yes
N70 C77 C78 115.3(10) . . . yes
N70 C71 H71B 107.98 . . . no
C72 C71 H71A 108.17 . . . no
H71A C71 H71B 107.32 . . . no
C72 C71 H71B 108.20 . . . no
N70 C71 H71A 108.06 . . . no
C71 C72 H72A 109.42 . . . no
H72A C72 H72B 109.37 . . . no
H72A C72 H72C 109.41 . . . no
H72B C72 H72C 109.56 . . . no
C71 C72 H72C 109.50 . . . no
C71 C72 H72B 109.57 . . . no
N70 C73 H73B 108.55 . . . no
N70 C73 H73A 108.64 . . . no
H73A C73 H73B 107.59 . . . no
C74 C73 H73B 108.58 . . . no
C74 C73 H73A 108.61 . . . no
C73 C74 H74B 109.47 . . . no
C73 C74 H74C 109.45 . . . no
H74A C74 H74C 109.44 . . . no
H74B C74 H74C 109.53 . . . no
H74A C74 H74B 109.52 . . . no
C73 C74 H74A 109.42 . . . no
C76 C75 H75A 107.79 . . . no
C76 C75 H75B 107.82 . . . no
H75A C75 H75B 107.26 . . . no
N70 C75 H75B 108.01 . . . no
N70 C75 H75A 108.06 . . . no
C75 C76 H76B 109.39 . . . no
C75 C76 H76A 109.44 . . . no
H76A C76 H76C 109.49 . . . no
H76B C76 H76C 109.47 . . . no
C75 C76 H76C 109.45 . . . no
H76A C76 H76B 109.58 . . . no
N70 C77 H77A 108.44 . . . no
C78 C77 H77B 108.51 . . . no
N70 C77 H77B 108.42 . . . no
C78 C77 H77A 108.46 . . . no
H77A C77 H77B 107.47 . . . no
C77 C78 H78B 109.44 . . . no
C77 C78 H78C 109.49 . . . no
H78A C78 H78C 109.51 . . . no
H78B C78 H78C 109.50 . . . no
H78A C78 H78B 109.44 . . . no
C77 C78 H78A 109.44 . . . no

loop_
_geom_bond_atom_site_label_1
_geom_bond_atom_site_label_2
_geom_bond_distance
_geom_bond_site_symmetry_1
_geom_bond_site_symmetry_2
_geom_bond_publ_flag
Ru1 Cl1 2.410(2) . . yes
Ru1 Cl2 2.393(2) . . yes
Ru1 N1 2.032(7) . . yes
Ru1 N8 2.011(7) . . yes
Ru1 N21 2.057(7) . . yes
Ru1 N28 1.981(7) . . yes
S1 O1 1.447(8) . . yes
S1 O2 1.430(8) . . yes
S1 O3 1.432(8) . . yes
S1 C5 1.790(10) . . yes
S2 O4 1.433(8) . . yes
S2 O5 1.450(10) . . yes
S2 O6 1.465(9) . . yes
S2 C25 1.765(10) . . yes
O40 H40A 0.8209 . . no
O40 H40B 0.8209 . . no
O50 H50A 0.8186 . . no
O50 H50B 0.8212 . . no
N1 C2 1.388(14) . . yes
N1 C6 1.357(13) . . yes
N7 N8 1.287(10) . . yes
N7 C2 1.382(13) . . yes
N8 C9 1.423(11) . . yes
N21 C26 1.334(13) . . yes
N21 C22 1.368(14) . . yes
N27 N28 1.287(12) . . yes
N27 C22 1.391(14) . . yes
N28 C29 1.419(13) . . yes
N60 C63 1.516(14) . . yes
N60 C61 1.531(13) . . yes
N60 C67 1.533(11) . . yes
N60 C65 1.510(12) . . yes
N70 C77 1.487(16) . . yes
N70 C75 1.514(16) . . yes
N70 C71 1.515(15) . . yes
N70 C73 1.543(14) . . yes
C2 C3 1.375(16) . . no
C3 C4 1.383(16) . . no
C4 C5 1.404(15) . . no
C5 C6 1.367(14) . . no
C9 C10 1.405(15) . . no
C9 C14 1.392(12) . . no
C10 C11 1.371(16) . . no
C11 C12 1.392(15) . . no
C12 C13 1.384(16) . . no
C13 C14 1.394(15) . . no
C22 C23 1.369(14) . . no
C23 C24 1.377(16) . . no
C24 C25 1.396(15) . . no
C25 C26 1.398(14) . . no
C29 C34 1.401(15) . . no
C29 C30 1.378(14) . . no
C30 C31 1.379(17) . . no
C31 C32 1.381(18) . . no
C32 C33 1.358(17) . . no
C33 C34 1.398(17) . . no
C3 H3 0.9497 . . no
C4 H4 0.9494 . . no
C6 H6 0.9500 . . no
C10 H10 0.9500 . . no
C11 H11 0.9502 . . no
C12 H12 0.9497 . . no
C13 H13 0.9502 . . no
C14 H14 0.9512 . . no
C23 H23 0.9506 . . no
C24 H24 0.9503 . . no
C26 H26 0.9503 . . no
C30 H30 0.9505 . . no
C31 H31 0.9507 . . no
C32 H32 0.9494 . . no
C33 H33 0.9504 . . no
C34 H34 0.9515 . . no
C61 C62 1.518(14) . . no
C63 C64 1.477(16) . . no
C65 C66 1.488(17) . . no
C67 C68 1.537(17) . . no
C61 H61B 0.9904 . . no
C61 H61A 0.9888 . . no
C62 H62C 0.9798 . . no
C62 H62A 0.9811 . . no
C62 H62B 0.9804 . . no
C63 H63B 0.9887 . . no
C63 H63A 0.9895 . . no
C64 H64C 0.9806 . . no
C64 H64B 0.9802 . . no
C64 H64A 0.9793 . . no
C65 H65A 0.9901 . . no
C65 H65B 0.9905 . . no
C66 H66B 0.9793 . . no
C66 H66C 0.9799 . . no
C66 H66A 0.9788 . . no
C67 H67B 0.9896 . . no
C67 H67A 0.9909 . . no
C68 H68B 0.9802 . . no
C68 H68C 0.9803 . . no
C68 H68A 0.9800 . . no
C71 C72 1.510(17) . . no
C73 C74 1.496(17) . . no
C75 C76 1.502(17) . . no
C77 C78 1.538(18) . . no
C71 H71A 0.9901 . . no
C71 H71B 0.9902 . . no
C72 H72B 0.9789 . . no
C72 H72C 0.9801 . . no
C72 H72A 0.9806 . . no
C73 H73A 0.9890 . . no
C73 H73B 0.9913 . . no
C74 H74C 0.9813 . . no
C74 H74A 0.9799 . . no
C74 H74B 0.9799 . . no
C75 H75B 0.9896 . . no
C75 H75A 0.9894 . . no
C76 H76A 0.9801 . . no
C76 H76B 0.9798 . . no
C76 H76C 0.9797 . . no
C77 H77A 0.9904 . . no
C77 H77B 0.9903 . . no
C78 H78B 0.9800 . . no
C78 H78C 0.9794 . . no
C78 H78A 0.9801 . . no

loop_
_geom_contact_atom_site_label_1
_geom_contact_atom_site_label_2
_geom_contact_distance
_geom_contact_site_symmetry_1
_geom_contact_site_symmetry_2
_geom_contact_publ_flag
Ru1 H10 3.3311 . . no
Ru1 H30 3.3469 . . no
Cl1 O50 3.357(10) . 1_655 no
Cl2 C62 3.605(11) . 1_545 no
Cl1 H26 2.7740 . . no
Cl1 H61A 2.7147 . . no
Cl1 H67A 2.9267 . . no
Cl1 H50B 2.5361 . 1_655 no
Cl2 H6 2.8463 . . no
Cl2 H33 3.0646 . 1_655 no
Cl2 H62A 2.9528 . 1_545 no
Cl2 H73B 3.0091 . 1_545 no
S1 H3 3.1374 . 2_646 no
S2 H78C 3.1787 . . no
S2 H71A 3.0911 . 2_745 no
S2 H74B 3.0768 . 2_745 no
O1 O40 2.841(13) . 1_545 no
O1 C4 3.128(14) . 2_646 no
O1 C3 3.320(14) . 2_646 no
O2 C32 3.235(14) . 1_655 no
O3 C3 3.372(13) . 2_646 no
O3 O40 2.963(13) . 2_646 no
O4 C72 3.389(13) . 1_545 no
O5 C23 2.934(13) . 2_655 no
O5 C24 3.115(14) . 2_655 no
O6 O50 2.867(12) . 1_655 no
O40 C61 3.334(15) . . no
O40 C62 3.351(16) . . no
O40 O1 2.841(13) . 1_565 no
O40 O3 2.963(13) . 2_656 no
O50 O6 2.867(12) . 1_455 no
O50 C11 3.413(15) . . no
O50 Cl1 3.357(10) . 1_455 no
O50 C10 3.312(14) . . no
O1 H3 2.8278 . 2_646 no
O1 H62C 2.8732 . 1_545 no
O1 H40A 2.0202 . 1_545 no
O1 H4 2.4219 . 2_646 no
O2 H32 2.3060 . 1_655 no
O2 H62C 2.6885 . 1_545 no
O2 H68A 2.7904 . . no
O2 H65B 2.7758 . 1_545 no
O2 H68B 2.6871 . 2_746 no
O2 H65A 2.6690 . 2_746 no
O2 H6 2.8005 . . no
O3 H63B 2.4951 . 2_746 no
O3 H3 2.4416 . 2_646 no
O3 H4 2.5277 . . no
O3 H40B 2.1420 . 2_646 no
O3 H65A 2.8972 . 2_746 no
O4 H71A 2.4889 . 2_745 no
O4 H73A 2.6299 . 1_545 no
O4 H72B 2.4607 . 1_545 no
O4 H24 2.8206 . . no
O5 H23 2.2765 . 2_655 no
O5 H77A 2.8314 . 2_645 no
O5 H78C 2.6127 . . no
O5 H24 2.6390 . 2_655 no
O6 H75A 2.6341 . . no
O6 H71A 2.8383 . 2_745 no
O6 H74B 2.8042 . 2_745 no
O6 H26 2.5043 . . no
O6 H50A 2.0488 . 1_655 no
O40 H61B 2.5365 . . no
O40 H66C 2.8184 . . no
O40 H31 2.8131 . 1_565 no
O50 H10 2.7722 . . no
O50 H34 2.7552 . . no
O50 H74A 2.7506 . 1_445 no
O50 H72A 2.7520 . 2_645 no
N1 C30 3.121(14) . . no
N21 C10 3.266(14) . . no
N1 H30 2.7973 . . no
N7 H14 2.5238 . . no
N21 H10 2.7968 . . no
N27 H10 2.9195 . . no
N27 H34 2.7087 . . no
N27 H13 2.6903 . 1_545 no
C3 O3 3.372(13) . 2_656 no
C3 O1 3.320(14) . 2_656 no
C4 O1 3.128(14) . 2_656 no
C6 C30 3.300(15) . . no
C10 O50 3.312(14) . . no
C10 N21 3.266(14) . . no
C11 C78 3.589(18) . . no
C11 O50 3.413(15) . . no
C12 C78 3.412(19) . . no
C13 C78 3.600(18) . . no
C23 O5 2.934(13) . 2_645 no
C24 O5 3.115(14) . 2_645 no
C24 C72 3.597(17) . 2_645 no
C30 C6 3.300(15) . . no
C30 N1 3.121(14) . . no
C32 O2 3.235(14) . 1_455 no
C61 O40 3.334(15) . . no
C62 C64 3.486(18) . . no
C62 O40 3.351(16) . . no
C62 Cl2 3.605(11) . 1_565 no
C64 C62 3.486(18) . . no
C66 C68 3.512(17) . . no
C68 C66 3.512(17) . . no
C72 C74 3.581(19) . . no
C72 C24 3.597(17) . 2_655 no
C72 O4 3.389(13) . 1_565 no
C74 C72 3.581(19) . . no
C76 C78 3.53(2) . . no
C78 C11 3.589(18) . . no
C78 C12 3.412(19) . . no
C78 C13 3.600(18) . . no
C78 C76 3.53(2) . . no
C3 H67B 3.0253 . . no
C4 H67B 2.9072 . . no
C5 H67B 2.9323 . . no
C6 H30 2.6975 . . no
C9 H64A 2.9531 . 1_455 no
C11 H78A 2.6968 . . no
C11 H75B 3.0299 . 1_455 no
C12 H78A 2.5492 . . no
C12 H75B 3.0262 . 1_455 no
C13 H78A 3.0121 . . no
C14 H64A 2.8885 . 1_455 no
C22 H10 2.8479 . . no
C24 H73A 3.0136 . 1_545 no
C24 H72C 2.8758 . 2_645 no
C25 H73A 2.8414 . 1_545 no
C31 H63A 3.0670 . 1_445 no
C32 H68A 3.0440 . 1_455 no
C32 H63A 3.0875 . 1_445 no
C61 H64B 2.6673 . . no
C61 H66C 2.8069 . . no
C62 H65B 2.7336 . . no
C62 H63A 2.6623 . . no
C62 H64B 2.9713 . . no
C63 H68C 2.7285 . . no
C63 H62B 2.6580 . . no
C64 H67A 2.6632 . . no
C64 H62B 2.9539 . . no
C64 H61A 2.7659 . . no
C65 H62C 2.8193 . . no
C65 H68B 2.7132 . . no
C66 H68B 3.0049 . . no
C66 H67B 2.6835 . . no
C66 H61B 2.7456 . . no
C67 H64C 2.6754 . . no
C67 H66B 2.6713 . . no
C68 H65A 2.7901 . . no
C68 H66B 2.9756 . . no
C68 H63B 2.6944 . . no
C68 H66A 3.0789 . 2_746 no
C71 H78C 2.7686 . . no
C71 H74B 2.6954 . . no
C72 H74B 3.0959 . . no
C72 H73A 2.6769 . . no
C72 H77A 2.6544 . . no
C73 H76C 2.7438 . . no
C73 H72B 2.6648 . . no
C74 H71A 2.7661 . . no
C74 H75B 2.6436 . . no
C74 H72B 3.0768 . . no
C75 H78B 2.6964 . . no
C75 H74C 2.6941 . . no
C76 H73B 2.7720 . . no
C76 H77B 2.8322 . . no
C76 H78B 2.9875 . . no
C77 H72C 2.7906 . . no
C77 H76B 2.7936 . . no
C78 H75A 2.6645 . . no
C78 H76B 3.0320 . . no
C78 H71B 2.7203 . . no
C78 H24 2.9695 . 2_655 no
H3 O1 2.8278 . 2_656 no
H3 H40B 2.5409 . . no
H3 O3 2.4416 . 2_656 no
H3 S1 3.1374 . 2_656 no
H4 H40B 2.5750 . 2_646 no
H4 H40A 2.5542 . 2_646 no
H4 O1 2.4219 . 2_656 no
H4 O3 2.5277 . . no
H6 Cl2 2.8463 . . no
H6 O2 2.8005 . . no
H10 Ru1 3.3311 . . no
H10 C22 2.8479 . . no
H10 N21 2.7968 . . no
H10 N27 2.9195 . . no
H10 O50 2.7722 . . no
H11 H75B 2.5365 . 1_455 no
H12 H75B 2.5332 . 1_455 no
H12 H74C 2.4691 . 1_455 no
H13 N27 2.6903 . 1_565 no
H14 H62A 2.5795 . . no
H14 N7 2.5238 . . no
H23 O5 2.2765 . 2_645 no
H24 O4 2.8206 . . no
H24 H78C 2.2813 . 2_645 no
H24 O5 2.6390 . 2_645 no
H24 C78 2.9695 . 2_645 no
H26 H78B 2.5317 . . no
H26 O6 2.5043 . . no
H26 H50B 2.5731 . 1_655 no
H26 Cl1 2.7740 . . no
H26 H50A 2.5635 . 1_655 no
H30 C6 2.6975 . . no
H30 Ru1 3.3469 . . no
H30 N1 2.7973 . . no
H31 O40 2.8131 . 1_545 no
H32 O2 2.3060 . 1_455 no
H33 Cl2 3.0646 . 1_455 no
H34 N27 2.7087 . . no
H34 O50 2.7552 . . no
H40A H4 2.5542 . 2_656 no
H40A O1 2.0202 . 1_565 no
H40A H66C 2.5716 . . no
H40B O3 2.1420 . 2_656 no
H40B H4 2.5750 . 2_656 no
H40B H3 2.5409 . . no
H50A O6 2.0488 . 1_455 no
H50A H26 2.5635 . 1_455 no
H50A H72A 2.5941 . 2_645 no
H50B Cl1 2.5361 . 1_455 no
H50B H26 2.5731 . 1_455 no
H61A H64B 2.2379 . . no
H61A Cl1 2.7147 . . no
H61A C64 2.7659 . . no
H61A H67A 2.2936 . . no
H61B H66C 2.1857 . . no
H61B H67B 2.4263 . . no
H61B C66 2.7456 . . no
H61B O40 2.5365 . . no
H62A Cl2 2.9528 . 1_565 no
H62A H14 2.5795 . . no
H62B C63 2.6580 . . no
H62B H63A 2.1753 . . no
H62B H64B 2.4174 . . no
H62B C64 2.9539 . . no
H62C O1 2.8732 . 1_565 no
H62C H65B 2.1849 . . no
H62C O2 2.6885 . 1_565 no
H62C C65 2.8193 . . no
H63A C31 3.0670 . 1_665 no
H63A H65B 2.4247 . . no
H63A C32 3.0875 . 1_665 no
H63A C62 2.6623 . . no
H63A H62B 2.1753 . . no
H63B H68C 2.1808 . . no
H63B O3 2.4951 . 2_756 no
H63B H65A 2.2995 . . no
H63B C68 2.6944 . . no
H64A C9 2.9531 . 1_655 no
H64A C14 2.8885 . 1_655 no
H64B H62B 2.4174 . . no
H64B C62 2.9713 . . no
H64B H76A 2.4029 . . no
H64B H61A 2.2379 . . no
H64B C61 2.6673 . . no
H64C C67 2.6754 . . no
H64C H67A 2.1340 . . no
H65A O2 2.6690 . 2_756 no
H65A O3 2.8972 . 2_756 no
H65A H68B 2.2742 . . no
H65A C68 2.7901 . . no
H65A H63B 2.2995 . . no
H65B H62C 2.1849 . . no
H65B O2 2.7758 . 1_565 no
H65B C62 2.7336 . . no
H65B H63A 2.4247 . . no
H66A C68 3.0789 . 2_756 no
H66B H68B 2.4382 . . no
H66B C67 2.6713 . . no
H66B H67B 2.2134 . . no
H66B C68 2.9756 . . no
H66C O40 2.8184 . . no
H66C H40A 2.5716 . . no
H66C H61B 2.1857 . . no
H66C C61 2.8069 . . no
H67A H61A 2.2936 . . no
H67A C64 2.6632 . . no
H67A H64C 2.1340 . . no
H67A Cl1 2.9267 . . no
H67B H61B 2.4263 . . no
H67B H66B 2.2134 . . no
H67B C3 3.0253 . . no
H67B C66 2.6835 . . no
H67B C5 2.9323 . . no
H67B C4 2.9072 . . no
H68A O2 2.7904 . . no
H68A C32 3.0440 . 1_655 no
H68B H66B 2.4382 . . no
H68B O2 2.6871 . 2_756 no
H68B H65A 2.2742 . . no
H68B C65 2.7132 . . no
H68B C66 3.0049 . . no
H68C H63B 2.1808 . . no
H68C C63 2.7285 . . no
H71A H75B 2.3032 . . no
H71A C74 2.7661 . . no
H71A H74B 2.2091 . . no
H71A O6 2.8383 . 2_755 no
H71A S2 3.0911 . 2_755 no
H71A O4 2.4889 . 2_755 no
H71B H78C 2.1440 . . no
H71B H75A 2.3822 . . no
H71B C78 2.7203 . . no
H72A H50A 2.5941 . 2_655 no
H72A O50 2.7520 . 2_655 no
H72B O4 2.4607 . 1_565 no
H72B C74 3.0768 . . no
H72B H73A 2.1338 . . no
H72B C73 2.6648 . . no
H72C C77 2.7906 . . no
H72C C24 2.8758 . 2_655 no
H72C H77A 2.1520 . . no
H73A O4 2.6299 . 1_565 no
H73A C72 2.6769 . . no
H73A H72B 2.1338 . . no
H73A H77A 2.4137 . . no
H73A C24 3.0136 . 1_565 no
H73A C25 2.8414 . 1_565 no
H73B H76C 2.2250 . . no
H73B Cl2 3.0091 . 1_565 no
H73B C76 2.7720 . . no
H73B H77B 2.2708 . . no
H74A O50 2.7506 . 1_665 no
H74B C71 2.6954 . . no
H74B C72 3.0959 . . no
H74B S2 3.0768 . 2_755 no
H74B O6 2.8042 . 2_755 no
H74B H71A 2.2091 . . no
H74C H75B 2.1532 . . no
H74C H12 2.4691 . 1_655 no
H74C C75 2.6941 . . no
H75A H78B 2.2413 . . no
H75A H71B 2.3822 . . no
H75A C78 2.6645 . . no
H75A O6 2.6341 . . no
H75B C12 3.0262 . 1_655 no
H75B C74 2.6436 . . no
H75B C11 3.0299 . 1_655 no
H75B H71A 2.3032 . . no
H75B H74C 2.1532 . . no
H75B H11 2.5365 . 1_655 no
H75B H12 2.5332 . 1_655 no
H76A H64B 2.4029 . . no
H76B C78 3.0320 . . no
H76B C77 2.7936 . . no
H76B H78B 2.4195 . . no
H76B H77B 2.3966 . . no
H76C C73 2.7438 . . no
H76C H73B 2.2250 . . no
H77A C72 2.6544 . . no
H77A H72C 2.1520 . . no
H77A H73A 2.4137 . . no
H77A O5 2.8314 . 2_655 no
H77B H76B 2.3966 . . no
H77B C76 2.8322 . . no
H77B H73B 2.2708 . . no
H78A C11 2.6968 . . no
H78A C12 2.5492 . . no
H78A C13 3.0121 . . no
H78B C75 2.6964 . . no
H78B H76B 2.4195 . . no
H78B H75A 2.2413 . . no
H78B C76 2.9875 . . no
H78B H26 2.5317 . . no
H78C O5 2.6127 . . no
H78C C71 2.7686 . . no
H78C H71B 2.1440 . . no
H78C H24 2.2813 . 2_655 no
H78C S2 3.1787 . . no

loop_
_geom_hbond_atom_site_label_D
_geom_hbond_atom_site_label_H
_geom_hbond_atom_site_label_A
_geom_hbond_distance_DH
_geom_hbond_distance_HA
_geom_hbond_distance_DA
_geom_hbond_angle_DHA
_geom_hbond_site_symmetry_A
_geom_hbond_publ_flag
O40 H40A O1 0.8200 2.0200 2.841(13) 180.00 1_565 yes
O40 H40B O3 0.8200 2.1400 2.963(13) 179.00 2_656 yes
O50 H50A O6 0.8200 2.0500 2.867(12) 179.00 1_455 yes
O50 H50B Cl1 0.8200 2.5400 3.357(10) 180.00 1_455 yes
C3 H3 O3 0.9500 2.4400 3.372(13) 166.00 2_656 yes
C4 H4 O3 0.9500 2.5300 2.896(14) 103.00 . yes
C4 H4 O1 0.9500 2.4200 3.128(14) 131.00 2_656 yes
C23 H23 O5 0.9500 2.2800 2.934(13) 126.00 2_645 yes
C26 H26 Cl1 0.9500 2.7700 3.347(10) 120.00 . yes
C26 H26 O6 0.9500 2.5000 2.891(13) 104.00 . yes
C32 H32 O2 0.9500 2.3100 3.235(14) 166.00 1_455 yes
C61 H61A Cl1 0.9900 2.7100 3.672(10) 163.00 . yes
C61 H61B O40 0.9900 2.5400 3.334(15) 137.00 . yes
C63 H63B O3 0.9900 2.5000 3.426(13) 157.00 2_756 yes
C71 H71A O4 0.9900 2.4900 3.451(14) 164.00 2_755 yes
C72 H72B O4 0.9800 2.4600 3.389(13) 158.00 1_565 yes

loop_
_geom_torsion_atom_site_label_1
_geom_torsion_atom_site_label_2
_geom_torsion_atom_site_label_3
_geom_torsion_atom_site_label_4
_geom_torsion
_geom_torsion_site_symmetry_1
_geom_torsion_site_symmetry_2
_geom_torsion_site_symmetry_3
_geom_torsion_site_symmetry_4
_geom_torsion_publ_flag
Cl1 Ru1 N1 C2 90.6(7) . . . . no
Cl1 Ru1 N1 C6 -89.9(9) . . . . no
Cl2 Ru1 N1 C2 -178.5(7) . . . . no
Cl2 Ru1 N1 C6 0.9(10) . . . . no
N8 Ru1 N1 C2 2.5(7) . . . . no
N8 Ru1 N1 C6 -178.0(10) . . . . no
N28 Ru1 N1 C2 -89.4(7) . . . . no
N28 Ru1 N1 C6 90.1(10) . . . . no
Cl1 Ru1 N8 N7 -89.2(7) . . . . no
Cl1 Ru1 N8 C9 83.2(7) . . . . no
N1 Ru1 N8 N7 0.4(7) . . . . no
N1 Ru1 N8 C9 172.8(8) . . . . no
N21 Ru1 N8 N7 177.2(7) . . . . no
N21 Ru1 N8 C9 -10.4(8) . . . . no
N28 Ru1 N8 N7 99.6(7) . . . . no
N28 Ru1 N8 C9 -88.0(7) . . . . no
Cl1 Ru1 N21 C22 170.4(7) . . . . no
Cl1 Ru1 N21 C26 -1.3(9) . . . . no
Cl2 Ru1 N21 C22 79.9(7) . . . . no
Cl2 Ru1 N21 C26 -91.8(9) . . . . no
N8 Ru1 N21 C22 -100.8(7) . . . . no
N8 Ru1 N21 C26 87.5(9) . . . . no
N28 Ru1 N21 C22 -9.7(7) . . . . no
N28 Ru1 N21 C26 178.6(10) . . . . no
Cl2 Ru1 N28 N27 -77.4(7) . . . . no
Cl2 Ru1 N28 C29 106.4(7) . . . . no
N1 Ru1 N28 N27 -172.5(7) . . . . no
N1 Ru1 N28 C29 11.4(8) . . . . no
N8 Ru1 N28 N27 109.8(7) . . . . no
N8 Ru1 N28 C29 -66.4(7) . . . . no
N21 Ru1 N28 N27 7.2(7) . . . . no
N21 Ru1 N28 C29 -168.9(8) . . . . no
O1 S1 C5 C4 105.2(9) . . . . no
O1 S1 C5 C6 -71.7(10) . . . . no
O2 S1 C5 C4 -134.4(9) . . . . no
O2 S1 C5 C6 48.7(10) . . . . no
O3 S1 C5 C4 -14.0(10) . . . . no
O3 S1 C5 C6 169.1(9) . . . . no
O4 S2 C25 C24 -49.3(10) . . . . no
O4 S2 C25 C26 131.1(9) . . . . no
O5 S2 C25 C24 69.4(10) . . . . no
O5 S2 C25 C26 -110.2(9) . . . . no
O6 S2 C25 C24 -171.0(9) . . . . no
O6 S2 C25 C26 9.4(10) . . . . no
Ru1 N1 C2 N7 -5.1(12) . . . . no
Ru1 N1 C2 C3 177.4(9) . . . . no
C6 N1 C2 N7 175.4(9) . . . . no
C6 N1 C2 C3 -2.1(15) . . . . no
Ru1 N1 C6 C5 -178.0(8) . . . . no
C2 N1 C6 C5 1.5(15) . . . . no
C2 N7 N8 Ru1 -3.3(11) . . . . no
C2 N7 N8 C9 -176.8(8) . . . . no
N8 N7 C2 N1 5.5(13) . . . . no
N8 N7 C2 C3 -176.9(10) . . . . no
Ru1 N8 C9 C10 53.2(12) . . . . no
Ru1 N8 C9 C14 -130.5(8) . . . . no
N7 N8 C9 C10 -134.0(10) . . . . no
N7 N8 C9 C14 42.3(12) . . . . no
Ru1 N21 C22 N27 11.7(11) . . . . no
Ru1 N21 C22 C23 -168.9(8) . . . . no
C26 N21 C22 N27 -175.8(9) . . . . no
C26 N21 C22 C23 3.7(15) . . . . no
Ru1 N21 C26 C25 167.3(8) . . . . no
C22 N21 C26 C25 -3.9(15) . . . . no
C22 N27 N28 Ru1 -3.0(11) . . . . no
C22 N27 N28 C29 173.6(8) . . . . no
N28 N27 C22 N21 -6.2(13) . . . . no
N28 N27 C22 C23 174.4(9) . . . . no
Ru1 N28 C29 C30 -59.4(11) . . . . no
Ru1 N28 C29 C34 121.1(9) . . . . no
N27 N28 C29 C30 124.2(10) . . . . no
N27 N28 C29 C34 -55.2(11) . . . . no
C65 N60 C67 C68 -58.8(12) . . . . no
C67 N60 C63 C64 58.9(11) . . . . no
C63 N60 C61 C62 -51.8(11) . . . . no
C65 N60 C61 C62 67.5(11) . . . . no
C61 N60 C65 C66 66.9(11) . . . . no
C61 N60 C63 C64 -58.1(11) . . . . no
C65 N60 C63 C64 -179.2(9) . . . . no
C67 N60 C65 C66 -50.7(12) . . . . no
C67 N60 C61 C62 -171.4(9) . . . . no
C63 N60 C65 C66 -171.6(9) . . . . no
C63 N60 C67 C68 60.6(11) . . . . no
C61 N60 C67 C68 -179.2(9) . . . . no
C71 N70 C75 C76 -178.7(11) . . . . no
C77 N70 C73 C74 179.7(11) . . . . no
C75 N70 C71 C72 -173.8(10) . . . . no
C77 N70 C71 C72 63.4(12) . . . . no
C71 N70 C73 C74 -61.0(13) . . . . no
C73 N70 C75 C76 60.8(14) . . . . no
C73 N70 C71 C72 -53.7(12) . . . . no
C71 N70 C77 C78 68.2(13) . . . . no
C73 N70 C77 C78 -171.9(11) . . . . no
C75 N70 C77 C78 -51.3(15) . . . . no
C77 N70 C75 C76 -57.6(15) . . . . no
C75 N70 C73 C74 57.4(13) . . . . no
N1 C2 C3 C4 0.5(17) . . . . no
N7 C2 C3 C4 -176.9(10) . . . . no
C2 C3 C4 C5 1.9(16) . . . . no
C3 C4 C5 C6 -2.5(16) . . . . no
C3 C4 C5 S1 -179.5(8) . . . . no
S1 C5 C6 N1 177.8(8) . . . . no
C4 C5 C6 N1 0.8(16) . . . . no
N8 C9 C14 C13 -179.6(9) . . . . no
C10 C9 C14 C13 -3.3(16) . . . . no
C14 C9 C10 C11 0.6(16) . . . . no
N8 C9 C10 C11 176.8(10) . . . . no
C9 C10 C11 C12 0.7(17) . . . . no
C10 C11 C12 C13 0.8(18) . . . . no
C11 C12 C13 C14 -3.6(17) . . . . no
C12 C13 C14 C9 4.8(16) . . . . no
N27 C22 C23 C24 178.3(9) . . . . no
N21 C22 C23 C24 -1.2(15) . . . . no
C22 C23 C24 C25 -1.1(16) . . . . no
C23 C24 C25 C26 0.9(16) . . . . no
C23 C24 C25 S2 -178.7(8) . . . . no
S2 C25 C26 N21 -178.7(8) . . . . no
C24 C25 C26 N21 1.6(16) . . . . no
C30 C29 C34 C33 1.2(16) . . . . no
N28 C29 C30 C31 179.4(9) . . . . no
C34 C29 C30 C31 -1.2(15) . . . . no
N28 C29 C34 C33 -179.4(9) . . . . no
C29 C30 C31 C32 -0.6(17) . . . . no
C30 C31 C32 C33 2.6(18) . . . . no
C31 C32 C33 C34 -2.6(18) . . . . no
C32 C33 C34 C29 0.8(17) . . . . no
